data_4024497
loop_
_publ_author_name
'Jing Sun'
'Li-Li Zhang'
'Er-Yan Xia'
'Chao-Guo Yan'

_publ_contact_author_address
;
      College of Chemistry & Chemical Engineering
      Yangzhou University
      Yangzhou 225002, 
      P.R. China
;
_publ_contact_author_email cgyan@yzu.edu.cn
_publ_contact_author_fax +86-514-7975590-8401
_publ_contact_author_name 'Chao Guo Yan'
_publ_contact_author_phone +86-514-7975531
_publ_section_title
;
Synthesis of Dihydrothiophenes or Spirocyclic Compounds by Domino Reactions
of 1,3-Thiazolidinedione
;
_journal_name_full 'Journal of Organic Chemistry'
_journal_page_first 3398
_journal_page_last 3401
_journal_paper_doi 10.1021/jo900215a
_journal_volume 74
_journal_year 2009
_chemical_formula_moiety 'C17 H17 F N4 O2 S, C3 H6 N O'
_chemical_formula_sum 'C20 H23 F N5 O3 S'
_chemical_formula_weight 432.49
_chemical_name_systematic
; 
 ? 
;
_space_group_IT_number 2
_symmetry_cell_setting triclinic
_symmetry_space_group_name_Hall '-P 1'
_symmetry_space_group_name_H-M 'P -1'
_atom_sites_solution_hydrogens geom
_atom_sites_solution_primary direct
_atom_sites_solution_secondary difmap
_audit_creation_method SHELXL-97
_cell_angle_alpha 66.5450(10)
_cell_angle_beta 81.0860(10)
_cell_angle_gamma 87.7400(10)
_cell_formula_units_Z 2
_cell_length_a 6.5865(7)
_cell_length_b 12.5670(13)
_cell_length_c 14.6548(15)
_cell_measurement_reflns_used 6378
_cell_measurement_temperature 296(2)
_cell_measurement_theta_max 27.7
_cell_measurement_theta_min 2.8
_cell_volume 1099.0(2)
_computing_cell_refinement 'Bruker SMART'
_computing_data_collection 'Bruker SMART'
_computing_data_reduction 'Bruker SAINT'
_computing_molecular_graphics 'Bruker SHELXTL'
_computing_publication_material 'Bruker SHELXTL'
_computing_structure_refinement 'SHELXL-97 (Sheldrick, 1997)'
_computing_structure_solution 'SHELXS-97 (Sheldrick, 1990)'
_diffrn_ambient_temperature 296(2)
_diffrn_measured_fraction_theta_full 0.991
_diffrn_measured_fraction_theta_max 0.991
_diffrn_measurement_device_type 'CCD area detector'
_diffrn_measurement_method 'phi and omega scans'
_diffrn_radiation_monochromator graphite
_diffrn_radiation_source 'fine-focus sealed tube'
_diffrn_radiation_type MoK\a
_diffrn_radiation_wavelength 0.71073
_diffrn_reflns_av_R_equivalents 0.0218
_diffrn_reflns_av_sigmaI/netI 0.0286
_diffrn_reflns_limit_h_max 7
_diffrn_reflns_limit_h_min -7
_diffrn_reflns_limit_k_max 14
_diffrn_reflns_limit_k_min -15
_diffrn_reflns_limit_l_max 17
_diffrn_reflns_limit_l_min -17
_diffrn_reflns_number 8255
_diffrn_reflns_theta_full 25.50
_diffrn_reflns_theta_max 25.50
_diffrn_reflns_theta_min 1.53
_exptl_absorpt_coefficient_mu 0.186
_exptl_absorpt_correction_T_max 0.9708
_exptl_absorpt_correction_T_min 0.9619
_exptl_absorpt_correction_type multi-scan
_exptl_absorpt_process_details sadabs
_exptl_crystal_colour colorless
_exptl_crystal_density_diffrn 1.307
_exptl_crystal_density_method 'not measured'
_exptl_crystal_description block
_exptl_crystal_F_000 454
_exptl_crystal_size_max 0.21
_exptl_crystal_size_mid 0.18
_exptl_crystal_size_min 0.16
_refine_diff_density_max 0.405
_refine_diff_density_min -0.312
_refine_diff_density_rms 0.066
_refine_ls_extinction_method none
_refine_ls_goodness_of_fit_ref 1.106
_refine_ls_hydrogen_treatment constr
_refine_ls_matrix_type full
_refine_ls_number_parameters 272
_refine_ls_number_reflns 4041
_refine_ls_number_restraints 0
_refine_ls_restrained_S_all 1.106
_refine_ls_R_factor_all 0.0433
_refine_ls_R_factor_gt 0.0405
_refine_ls_shift/su_max 0.001
_refine_ls_shift/su_mean 0.000
_refine_ls_structure_factor_coef Fsqd
_refine_ls_weighting_details 'calc w=1/[\s^2^(Fo^2^)+(0.0644P)^2^+0.5031P] where P=(Fo^2^+2Fc^2^)/3'
_refine_ls_weighting_scheme calc
_refine_ls_wR_factor_gt 0.1180
_refine_ls_wR_factor_ref 0.1209
_reflns_number_gt 3711
_reflns_number_total 4041
_reflns_threshold_expression >2sigma(I)
_cod_data_source_file jo900215a_si_001_04.cif
_cod_data_source_block 3g
_cod_depositor_comments
;
The following automatic conversions were performed:
'_symmetry_cell_setting' value 'Triclinic' changed to 'triclinic'
according to '/home/saulius/struct/CIF-dictionaries/cif_core.dic'
dictionary named 'cif_core.dic' version 2.4.1 from 2010-06-29.

Automatic conversion script
Id: cif_fix_enum 1527 2010-12-29 10:47:43Z saulius 
;
_cod_database_code 4024497

loop_
_symmetry_equiv_pos_as_xyz
'x, y, z'
'-x, -y, -z'

loop_
_atom_site_label
_atom_site_type_symbol
_atom_site_fract_x
_atom_site_fract_y
_atom_site_fract_z
_atom_site_U_iso_or_equiv
_atom_site_adp_type
_atom_site_occupancy
_atom_site_symmetry_multiplicity
_atom_site_calc_flag
_atom_site_refinement_flags
_atom_site_disorder_assembly
_atom_site_disorder_group
S1 S 0.60667(6) 0.14240(4) 0.20882(3) 0.02349(13) Uani 1 1 d . . .
O2 O 0.50672(19) 0.23334(11) 0.01403(9) 0.0301(3) Uani 1 1 d . . .
O1 O 1.03169(19) 0.04865(11) 0.08310(9) 0.0319(3) Uani 1 1 d . . .
N3 N 0.7693(2) 0.11275(12) -0.00452(10) 0.0253(3) Uani 1 1 d . . .
H3 H 0.8065 0.0661 -0.0336 0.030 Uiso 1 1 calc R . .
N2 N 0.6611(2) 0.00208(14) 0.39641(10) 0.0287(3) Uani 1 1 d . . .
C17 C 1.0973(2) 0.05892(16) 0.34668(12) 0.0271(4) Uani 1 1 d . . .
C9 C 0.7550(2) 0.07584(14) 0.30577(11) 0.0214(3) Uani 1 1 d . . .
N4 N 0.5297(2) 0.17434(13) -0.11419(11) 0.0270(3) Uani 1 1 d . . .
N1 N 1.2076(2) 0.01641(17) 0.40453(12) 0.0423(4) Uani 1 1 d . . .
C11 C 0.8872(2) 0.11435(14) 0.06411(11) 0.0226(3) Uani 1 1 d . . .
C12 C 0.5939(2) 0.17847(14) -0.03327(12) 0.0244(3) Uani 1 1 d . . .
C7 C 1.0161(2) 0.20236(13) 0.17403(12) 0.022 Uani 1 1 d . . .
H7 H 1.1454 0.1827 0.1419 0.026 Uiso 1 1 calc R . .
C10 C 0.8404(2) 0.19798(14) 0.11602(11) 0.0214(3) Uani 1 1 d . . .
H10 H 0.8177 0.2758 0.0666 0.026 Uiso 1 1 calc R . .
C6 C 1.0414(3) 0.32144(14) 0.17615(13) 0.0261(3) Uani 1 1 d . . .
C8 C 0.9580(2) 0.10755(14) 0.27806(12) 0.021 Uani 1 1 d . . .
F1 F 1.1224(2) 0.63997(11) 0.18625(12) 0.0617(4) Uani 1 1 d . . .
C5 C 1.2020(3) 0.39556(15) 0.11402(13) 0.0308(4) Uani 1 1 d . . .
H5 H 1.2922 0.3729 0.0699 0.037 Uiso 1 1 calc R . .
C13 C 0.3501(3) 0.24149(18) -0.15162(14) 0.0361(4) Uani 1 1 d . . .
H13A H 0.3752 0.3239 -0.1721 0.043 Uiso 1 1 calc R . .
H13B H 0.2287 0.2171 -0.1008 0.043 Uiso 1 1 calc R . .
C16 C 0.6448(3) 0.13229(17) -0.18789(14) 0.0330(4) Uani 1 1 d . . .
H16A H 0.6267 0.0490 -0.1656 0.040 Uiso 1 1 calc R . .
H16B H 0.7903 0.1514 -0.1993 0.040 Uiso 1 1 calc R . .
C4 C 1.2304(3) 0.50372(16) 0.11668(16) 0.0389(4) Uani 1 1 d . . .
H4 H 1.3384 0.5534 0.0751 0.047 Uiso 1 1 calc R . .
C14 C 0.3267(3) 0.21316(19) -0.24138(16) 0.0425(5) Uani 1 1 d . . .
H14A H 0.2449 0.1426 -0.2205 0.051 Uiso 1 1 calc R . .
H14B H 0.2634 0.2762 -0.2912 0.051 Uiso 1 1 calc R . .
C3 C 1.0951(3) 0.53473(16) 0.18210(17) 0.0415(5) Uani 1 1 d . . .
C15 C 0.5477(3) 0.19753(19) -0.28232(15) 0.0420(5) Uani 1 1 d . . .
H15A H 0.6169 0.2720 -0.3223 0.050 Uiso 1 1 calc R . .
H15B H 0.5527 0.1527 -0.3233 0.050 Uiso 1 1 calc R . .
C1 C 0.9082(3) 0.35742(19) 0.24136(19) 0.0497(6) Uani 1 1 d . . .
H1 H 0.7999 0.3084 0.2836 0.060 Uiso 1 1 calc R . .
C2 C 0.9337(4) 0.4650(2) 0.2447(2) 0.0565(7) Uani 1 1 d . . .
H2 H 0.8439 0.4888 0.2881 0.068 Uiso 1 1 calc R . .
N5 N 0.2521(3) 0.34929(17) 0.45527(14) 0.0496(5) Uani 1 1 d . . .
C18 C 0.3611(5) 0.3016(3) 0.3889(2) 0.0771(9) Uani 1 1 d . . .
H18A H 0.4416 0.3618 0.3335 0.116 Uiso 1 1 calc R . .
H18B H 0.2649 0.2685 0.3639 0.116 Uiso 1 1 calc R . .
H18C H 0.4501 0.2424 0.4245 0.116 Uiso 1 1 calc R . .
C20 C 0.0640(5) 0.2918(3) 0.5161(2) 0.0799(9) Uani 1 1 d . . .
H20A H 0.0945 0.2186 0.5665 0.120 Uiso 1 1 calc R . .
H20B H -0.0227 0.2789 0.4744 0.120 Uiso 1 1 calc R . .
H20C H -0.0054 0.3394 0.5481 0.120 Uiso 1 1 calc R . .
C19 C 0.3210(6) 0.4441(3) 0.4594(4) 0.0983(13) Uani 1 1 d . . .
O3' O 0.2170(7) 0.4695(4) 0.5392(3) 0.0802(12) Uani 0.50 1 d P . .
H2A H 0.5332 -0.0100 0.4106 0.037(6) Uiso 1 1 d R . .
H2B H 0.7195 -0.0141 0.4507 0.041(6) Uiso 1 1 d R . .
O3 O 0.4911(7) 0.5041(4) 0.3800(4) 0.0922(15) Uani 0.50 1 d P . .

loop_
_atom_site_aniso_label
_atom_site_aniso_U_11
_atom_site_aniso_U_22
_atom_site_aniso_U_33
_atom_site_aniso_U_23
_atom_site_aniso_U_13
_atom_site_aniso_U_12
S1 0.0173(2) 0.0334(2) 0.0206(2) -0.01134(17) -0.00452(15) 0.00472(16)
O2 0.0295(6) 0.0376(7) 0.0266(6) -0.0171(5) -0.0050(5) 0.0115(5)
O1 0.0326(7) 0.0361(7) 0.0380(7) -0.0248(6) -0.0130(5) 0.0141(5)
N3 0.0275(7) 0.0279(7) 0.0271(7) -0.0177(6) -0.0060(6) 0.0073(6)
N2 0.0184(7) 0.0437(9) 0.0211(7) -0.0086(6) -0.0050(5) -0.0022(6)
C17 0.0183(8) 0.0411(10) 0.0248(8) -0.0170(7) 0.0004(7) -0.0028(7)
C9 0.0207(8) 0.0259(8) 0.0227(8) -0.0139(6) -0.0069(6) 0.0037(6)
N4 0.0230(7) 0.0341(8) 0.0280(7) -0.0161(6) -0.0062(6) 0.0045(6)
N1 0.0208(8) 0.0737(12) 0.0286(8) -0.0149(8) -0.0074(6) -0.0016(8)
C11 0.0236(8) 0.0237(8) 0.0219(7) -0.0113(6) -0.0015(6) 0.0019(6)
C12 0.0246(8) 0.0253(8) 0.0230(8) -0.0097(7) -0.0025(6) 0.0011(6)
C7 0.018 0.024 0.026 -0.014 0.000 0.001
C10 0.0206(8) 0.0240(8) 0.0213(7) -0.0112(6) -0.0017(6) 0.0029(6)
C6 0.0236(8) 0.0259(8) 0.0324(8) -0.0158(7) -0.0024(7) 0.0003(6)
C8 0.018 0.026 0.024 -0.014 -0.005 0.002
F1 0.0626(9) 0.0337(6) 0.0965(11) -0.0403(7) 0.0085(8) -0.0100(6)
C5 0.0294(9) 0.0294(9) 0.0328(9) -0.0139(7) 0.0017(7) -0.0002(7)
C13 0.0300(10) 0.0466(11) 0.0320(9) -0.0148(8) -0.0102(7) 0.0099(8)
C16 0.0368(10) 0.0387(10) 0.0344(9) -0.0248(8) -0.0091(8) 0.0048(8)
C4 0.0361(10) 0.0278(9) 0.0479(11) -0.0127(8) 0.0027(8) -0.0062(8)
C14 0.0439(12) 0.0464(11) 0.0421(11) -0.0177(9) -0.0210(9) 0.0053(9)
C3 0.0431(11) 0.0257(9) 0.0606(13) -0.0237(9) -0.0029(10) -0.0020(8)
C15 0.0539(13) 0.0498(12) 0.0330(10) -0.0252(9) -0.0148(9) 0.0090(10)
C1 0.0419(12) 0.0390(11) 0.0714(15) -0.0361(11) 0.0252(11) -0.0142(9)
C2 0.0514(13) 0.0437(12) 0.0825(17) -0.0446(12) 0.0229(12) -0.0086(10)
N5 0.0585(12) 0.0468(10) 0.0478(10) -0.0231(9) -0.0083(9) 0.0015(9)
C18 0.075(2) 0.085(2) 0.083(2) -0.0525(18) 0.0076(16) -0.0086(16)
C20 0.072(2) 0.076(2) 0.0746(19) -0.0197(16) 0.0090(16) 0.0028(16)
C19 0.087(2) 0.074(2) 0.170(4) -0.077(3) -0.047(3) 0.0198(18)
O3' 0.090(3) 0.083(3) 0.092(3) -0.065(3) -0.003(2) 0.013(2)
O3 0.082(3) 0.074(3) 0.117(4) -0.048(3) 0.032(3) -0.033(2)

loop_
_atom_type_symbol
_atom_type_description
_atom_type_scat_dispersion_real
_atom_type_scat_dispersion_imag
_atom_type_scat_source
C C 0.0033 0.0016 'International Tables Vol C Tables 4.2.6.8 and 6.1.1.4'
H H 0.0000 0.0000 'International Tables Vol C Tables 4.2.6.8 and 6.1.1.4'
N N 0.0061 0.0033 'International Tables Vol C Tables 4.2.6.8 and 6.1.1.4'
O O 0.0106 0.0060 'International Tables Vol C Tables 4.2.6.8 and 6.1.1.4'
F F 0.0171 0.0103 'International Tables Vol C Tables 4.2.6.8 and 6.1.1.4'
S S 0.1246 0.1234 'International Tables Vol C Tables 4.2.6.8 and 6.1.1.4'

loop_
_geom_angle_atom_site_label_1
_geom_angle_atom_site_label_2
_geom_angle_atom_site_label_3
_geom_angle
_geom_angle_site_symmetry_1
_geom_angle_site_symmetry_3
_geom_angle_publ_flag
C9 S1 C10 90.99(7) . . ?
C11 N3 C12 127.75(14) . . ?
C11 N3 H3 116.1 . . ?
C12 N3 H3 116.1 . . ?
C9 N2 H2A 123.3 . . ?
C9 N2 H2B 120.2 . . ?
H2A N2 H2B 112.1 . . ?
N1 C17 C8 178.05(19) . . ?
N2 C9 C8 127.57(14) . . ?
N2 C9 S1 118.79(12) . . ?
C8 C9 S1 113.64(12) . . ?
C12 N4 C13 119.20(15) . . ?
C12 N4 C16 127.19(14) . . ?
C13 N4 C16 111.95(14) . . ?
O1 C11 N3 119.70(14) . . ?
O1 C11 C10 120.07(14) . . ?
N3 C11 C10 120.23(14) . . ?
O2 C12 N4 123.32(15) . . ?
O2 C12 N3 121.88(15) . . ?
N4 C12 N3 114.79(14) . . ?
C8 C7 C6 112.88(13) . . ?
C8 C7 C10 104.40(12) . . ?
C6 C7 C10 112.45(13) . . ?
C8 C7 H7 109.0 . . ?
C6 C7 H7 109.0 . . ?
C10 C7 H7 109.0 . . ?
C11 C10 C7 111.42(13) . . ?
C11 C10 S1 107.25(11) . . ?
C7 C10 S1 107.60(10) . . ?
C11 C10 H10 110.2 . . ?
C7 C10 H10 110.2 . . ?
S1 C10 H10 110.2 . . ?
C5 C6 C1 118.46(16) . . ?
C5 C6 C7 120.14(15) . . ?
C1 C6 C7 121.39(15) . . ?
C9 C8 C17 120.25(14) . . ?
C9 C8 C7 115.83(14) . . ?
C17 C8 C7 123.77(14) . . ?
C6 C5 C4 120.91(17) . . ?
C6 C5 H5 119.5 . . ?
C4 C5 H5 119.5 . . ?
N4 C13 C14 103.03(15) . . ?
N4 C13 H13A 111.2 . . ?
C14 C13 H13A 111.2 . . ?
N4 C13 H13B 111.2 . . ?
C14 C13 H13B 111.2 . . ?
H13A C13 H13B 109.1 . . ?
N4 C16 C15 102.73(15) . . ?
N4 C16 H16A 111.2 . . ?
C15 C16 H16A 111.2 . . ?
N4 C16 H16B 111.2 . . ?
C15 C16 H16B 111.2 . . ?
H16A C16 H16B 109.1 . . ?
C3 C4 C5 118.22(17) . . ?
C3 C4 H4 120.9 . . ?
C5 C4 H4 120.9 . . ?
C15 C14 C13 102.97(16) . . ?
C15 C14 H14A 111.2 . . ?
C13 C14 H14A 111.2 . . ?
C15 C14 H14B 111.2 . . ?
C13 C14 H14B 111.2 . . ?
H14A C14 H14B 109.1 . . ?
F1 C3 C2 118.06(18) . . ?
F1 C3 C4 118.81(18) . . ?
C2 C3 C4 123.13(18) . . ?
C14 C15 C16 103.71(16) . . ?
C14 C15 H15A 111.0 . . ?
C16 C15 H15A 111.0 . . ?
C14 C15 H15B 111.0 . . ?
C16 C15 H15B 111.0 . . ?
H15A C15 H15B 109.0 . . ?
C2 C1 C6 121.37(18) . . ?
C2 C1 H1 119.3 . . ?
C6 C1 H1 119.3 . . ?
C3 C2 C1 117.92(19) . . ?
C3 C2 H2 121.0 . . ?
C1 C2 H2 121.0 . . ?
C19 N5 C18 120.8(3) . . ?
C19 N5 C20 121.3(3) . . ?
C18 N5 C20 118.0(2) . . ?
N5 C18 H18A 109.5 . . ?
N5 C18 H18B 109.5 . . ?
H18A C18 H18B 109.5 . . ?
N5 C18 H18C 109.5 . . ?
H18A C18 H18C 109.5 . . ?
H18B C18 H18C 109.5 . . ?
N5 C20 H20A 109.5 . . ?
N5 C20 H20B 109.5 . . ?
H20A C20 H20B 109.5 . . ?
N5 C20 H20C 109.5 . . ?
H20A C20 H20C 109.5 . . ?
H20B C20 H20C 109.5 . . ?
N5 C19 O3' 114.0(4) . . ?
N5 C19 O3 114.4(3) . . ?
O3' C19 O3 131.6(3) . . ?

loop_
_geom_bond_atom_site_label_1
_geom_bond_atom_site_label_2
_geom_bond_distance
_geom_bond_site_symmetry_2
_geom_bond_publ_flag
S1 C9 1.7585(16) . ?
S1 C10 1.8403(16) . ?
O2 C12 1.230(2) . ?
O1 C11 1.226(2) . ?
N3 C11 1.369(2) . ?
N3 C12 1.411(2) . ?
N3 H3 0.8600 . ?
N2 C9 1.348(2) . ?
N2 H2A 0.8408 . ?
N2 H2B 0.8841 . ?
C17 N1 1.154(2) . ?
C17 C8 1.407(2) . ?
C9 C8 1.362(2) . ?
N4 C12 1.339(2) . ?
N4 C13 1.472(2) . ?
N4 C16 1.480(2) . ?
C11 C10 1.522(2) . ?
C7 C8 1.516(2) . ?
C7 C6 1.525(2) . ?
C7 C10 1.553(2) . ?
C7 H7 0.9800 . ?
C10 H10 0.9800 . ?
C6 C5 1.386(2) . ?
C6 C1 1.393(3) . ?
F1 C3 1.368(2) . ?
C5 C4 1.396(3) . ?
C5 H5 0.9300 . ?
C13 C14 1.524(3) . ?
C13 H13A 0.9700 . ?
C13 H13B 0.9700 . ?
C16 C15 1.525(3) . ?
C16 H16A 0.9700 . ?
C16 H16B 0.9700 . ?
C4 C3 1.368(3) . ?
C4 H4 0.9300 . ?
C14 C15 1.522(3) . ?
C14 H14A 0.9700 . ?
C14 H14B 0.9700 . ?
C3 C2 1.367(3) . ?
C15 H15A 0.9700 . ?
C15 H15B 0.9700 . ?
C1 C2 1.389(3) . ?
C1 H1 0.9300 . ?
C2 H2 0.9300 . ?
N5 C19 1.318(4) . ?
N5 C18 1.427(3) . ?
N5 C20 1.438(4) . ?
C18 H18A 0.9600 . ?
C18 H18B 0.9600 . ?
C18 H18C 0.9600 . ?
C20 H20A 0.9600 . ?
C20 H20B 0.9600 . ?
C20 H20C 0.9600 . ?
C19 O3' 1.404(5) . ?
C19 O3 1.464(6) . ?

loop_
_geom_torsion_atom_site_label_1
_geom_torsion_atom_site_label_2
_geom_torsion_atom_site_label_3
_geom_torsion_atom_site_label_4
_geom_torsion
_geom_torsion_site_symmetry_1
_geom_torsion_site_symmetry_2
_geom_torsion_site_symmetry_3
_geom_torsion_site_symmetry_4
_geom_torsion_publ_flag
C10 S1 C9 N2 -170.00(14) . . . . ?
C10 S1 C9 C8 10.27(13) . . . . ?
C12 N3 C11 O1 177.60(15) . . . . ?
C12 N3 C11 C10 -2.9(2) . . . . ?
C13 N4 C12 O2 2.2(3) . . . . ?
C16 N4 C12 O2 166.27(16) . . . . ?
C13 N4 C12 N3 -178.92(15) . . . . ?
C16 N4 C12 N3 -14.8(2) . . . . ?
C11 N3 C12 O2 -12.0(3) . . . . ?
C11 N3 C12 N4 169.05(15) . . . . ?
O1 C11 C10 C7 10.6(2) . . . . ?
N3 C11 C10 C7 -168.84(14) . . . . ?
O1 C11 C10 S1 -106.87(15) . . . . ?
N3 C11 C10 S1 73.66(16) . . . . ?
C8 C7 C10 C11 -89.27(14) . . . . ?
C6 C7 C10 C11 148.02(13) . . . . ?
C8 C7 C10 S1 28.03(14) . . . . ?
C6 C7 C10 S1 -94.68(13) . . . . ?
C9 S1 C10 C11 97.33(11) . . . . ?
C9 S1 C10 C7 -22.65(11) . . . . ?
C8 C7 C6 C5 138.57(16) . . . . ?
C10 C7 C6 C5 -103.63(18) . . . . ?
C8 C7 C6 C1 -40.0(2) . . . . ?
C10 C7 C6 C1 77.8(2) . . . . ?
N2 C9 C8 C17 2.2(3) . . . . ?
S1 C9 C8 C17 -178.15(12) . . . . ?
N2 C9 C8 C7 -173.60(15) . . . . ?
S1 C9 C8 C7 6.10(18) . . . . ?
N1 C17 C8 C9 21(6) . . . . ?
N1 C17 C8 C7 -164(6) . . . . ?
C6 C7 C8 C9 99.85(16) . . . . ?
C10 C7 C8 C9 -22.57(18) . . . . ?
C6 C7 C8 C17 -75.73(19) . . . . ?
C10 C7 C8 C17 161.84(15) . . . . ?
C1 C6 C5 C4 0.1(3) . . . . ?
C7 C6 C5 C4 -178.46(17) . . . . ?
C12 N4 C13 C14 -179.48(16) . . . . ?
C16 N4 C13 C14 14.1(2) . . . . ?
C12 N4 C16 C15 -154.65(17) . . . . ?
C13 N4 C16 C15 10.4(2) . . . . ?
C6 C5 C4 C3 -0.1(3) . . . . ?
N4 C13 C14 C15 -32.9(2) . . . . ?
C5 C4 C3 F1 179.29(19) . . . . ?
C5 C4 C3 C2 -0.1(4) . . . . ?
C13 C14 C15 C16 40.0(2) . . . . ?
N4 C16 C15 C14 -30.82(19) . . . . ?
C5 C6 C1 C2 0.1(4) . . . . ?
C7 C6 C1 C2 178.7(2) . . . . ?
F1 C3 C2 C1 -179.1(2) . . . . ?
C4 C3 C2 C1 0.3(4) . . . . ?
C6 C1 C2 C3 -0.4(4) . . . . ?
C18 N5 C19 O3' -170.1(3) . . . . ?
C20 N5 C19 O3' 10.8(5) . . . . ?
C18 N5 C19 O3 10.2(5) . . . . ?
C20 N5 C19 O3 -168.9(3) . . . . ?
